data_9004373
loop_
_publ_author_name
'Oberti, R.'
'Hawthorne, F. C.'
'Ungaretti, L.'
'Cannillo, E.'

_publ_section_title
;
 [6]Al disorder in amphiboles from mantle peridotites
 Sample: F1
;
_journal_name_full 'The Canadian Mineralogist'
_journal_page_first 867
_journal_page_last 878
_journal_volume 33
_journal_year 1995
_chemical_formula_sum 'Al2.318 Ca1.84 Cr0.08 Fe1.08 H2 K0.039 Mg3.33 Na0.744 O24 Si6.232 Ti0.12'
_chemical_name_mineral Hornblende
_space_group_IT_number 12
_symmetry_space_group_name_Hall '-C 2y'
_symmetry_space_group_name_H-M 'C 1 2/m 1'
_cell_angle_alpha 90
_cell_angle_beta 105.17
_cell_angle_gamma 90
_cell_formula_units_Z 2
_cell_length_a 9.873
_cell_length_b 18.011
_cell_length_c 5.299
_cell_volume 909.447
_database_code_amcsd 0005447
_exptl_crystal_density_diffrn 3.166
_cod_original_formula_sum 'Si6.232 Al2.318 Mg3.33 Fe1.08 Ti.12 Cr.08 Ca1.84 Na.744 K.039 H2 O24'
_cod_database_code 9004373

loop_
_space_group_symop_operation_xyz
x,y,z
1/2+x,1/2+y,z
x,-y,z
1/2+x,1/2-y,z
-x,y,-z
1/2-x,1/2+y,-z
-x,-y,-z
1/2-x,1/2-y,-z

loop_
_atom_site_label
_atom_site_fract_x
_atom_site_fract_y
_atom_site_fract_z
_atom_site_occupancy
_atom_site_U_iso_or_equiv
_atom_site_type_symbol
_atom_site_attached_hydrogens
SiT1 0.28060 0.08530 0.30220 0.77900 0.00481 Si 0
AlT1 0.28060 0.08530 0.30220 0.22100 0.00481 Al 0
SiT2 0.29090 0.17280 0.81240 0.77900 0.00557 Si 0
AlT2 0.29090 0.17280 0.81240 0.22100 0.00557 Al 0
MgM1 0.00000 0.08920 0.50000 0.78000 0.00633 Mg 0
FeM1 0.00000 0.08920 0.50000 0.22000 0.00633 Fe 0
TiM2 0.00000 0.17680 0.00000 0.06000 0.00595 Ti 0
CrM2 0.00000 0.17680 0.00000 0.04000 0.00595 Cr 0
AlM2 0.00000 0.17680 0.00000 0.22000 0.00595 Al 0
FeM2 0.00000 0.17680 0.00000 0.14000 0.00595 Fe 0
MgM2 0.00000 0.17680 0.00000 0.54000 0.00595 Mg 0
AlM3 0.00000 0.00000 0.00000 0.11000 0.00621 Al 0
MgM3 0.00000 0.00000 0.00000 0.65000 0.00621 Mg 0
FeM3 0.00000 0.00000 0.00000 0.24000 0.00621 Fe 0
FeM4 0.00000 0.27990 0.50000 0.03000 0.00849 Fe 0
MgM4 0.00000 0.27990 0.50000 0.01000 0.00849 Mg 0
CaM4 0.00000 0.27990 0.50000 0.46000 0.00849 Ca 0
FeM4* 0.00000 0.25660 0.50000 0.03000 0.00633 Fe 0
MgM4* 0.00000 0.25660 0.50000 0.01000 0.00633 Mg 0
CaM4* 0.00000 0.25660 0.50000 0.46000 0.00633 Ca 0
NaA 0.00000 0.50000 0.00000 0.14800 0.06687 Na 0
KA 0.00000 0.50000 0.00000 0.00700 0.06687 K 0
NaA(m) 0.03590 0.50000 0.09040 0.14900 0.05028 Na 0
KA(m) 0.03590 0.50000 0.09040 0.00800 0.05028 K 0
NaA(2) 0.00000 0.46820 0.00000 0.14900 0.01773 Na 0
KA(2) 0.00000 0.46820 0.00000 0.00800 0.01773 K 0
H 0.19080 0.00000 0.76180 1.00000 0.01494 H 0
O1 0.10700 0.08810 0.21540 1.00000 0.00988 O 0
O2 0.11960 0.17380 0.73270 1.00000 0.00798 O 0
O-h3 0.10850 0.00000 0.71590 1.00000 0.01013 O 0
O4 0.36800 0.24980 0.78820 1.00000 0.01089 O 0
O5 0.34990 0.14040 0.11220 1.00000 0.01089 O 0
O6 0.34350 0.11620 0.60940 1.00000 0.01229 O 0
O7 0.33950 0.00000 0.27440 1.00000 0.01368 O 0

loop_
_cod_changelog_entry_id
_cod_changelog_entry_author
_cod_changelog_entry_date
_cod_changelog_entry_text
1
;cod-tools version 3.8.0
Id: cif_guess_AMCSD_atom_types 9581 2023-05-17 12:35:41Z saulius
;
2023-05-23T09:17:45+03:00
;Derived atom types and hydrogen counts
from atom names that follow the AMCSD naming convention
(Wat == water, O-H == hydroxyl).
;

loop_
_cod_related_entry_id
_cod_related_entry_database
_cod_related_entry_code
1 AMCSD 0005447
